data_7220373
loop_
_publ_author_name
'Batisai, Eustina'
'Nassimbeni, Luigi R.'
'Weber, Edwin'

_publ_section_title
;
 Inclusion compounds of a borneol dumb-bell host with methylcyclohexanones
 and 2-butanols: structures and resolutions
;
_journal_issue 22
_journal_name_full CrystEngComm
_journal_page_first 4205
_journal_paper_doi 10.1039/C5CE00600G
_journal_volume 17
_journal_year 2015
_chemical_absolute_configuration rm
_chemical_formula_moiety '3(C30 H38 O2), 2(C4 H10 O)'
_chemical_formula_sum 'C98 H133 O8'
_chemical_formula_weight 1439.04
_chemical_name_systematic
; 
 ? 
;
_space_group_IT_number 19
_symmetry_cell_setting orthorhombic
_symmetry_space_group_name_Hall 'P 2ac 2ab'
_symmetry_space_group_name_H-M 'P 21 21 21'
_atom_sites_solution_hydrogens geom
_atom_sites_solution_primary direct
_atom_sites_solution_secondary difmap
_audit_creation_method SHELXL-97
_audit_update_record
;
2015-03-17 deposited with the CCDC.
2015-04-27 downloaded from the CCDC.
;
_cell_angle_alpha 90.00
_cell_angle_beta 90.00
_cell_angle_gamma 90.00
_cell_formula_units_Z 4
_cell_length_a 11.8542(4)
_cell_length_b 12.0125(4)
_cell_length_c 61.234(2)
_cell_measurement_reflns_used 12441
_cell_measurement_temperature 173(2)
_cell_measurement_theta_max 24.46
_cell_measurement_theta_min 1.73
_cell_volume 8719.6(5)
_computing_cell_refinement SAINT(Bruker,2001)
_computing_data_collection APEX2(Bruker,2003)
_computing_data_reduction APEX2(Bruker,2003)
_computing_molecular_graphics XSEED
_computing_publication_material 'SHELXL-97 (Sheldrick, 1997)'
_computing_structure_refinement 'SHELXL-97 (Sheldrick, 1997)'
_computing_structure_solution 'SHELXS-97 (Sheldrick, 1997)'
_diffrn_ambient_temperature 173(2)
_diffrn_measured_fraction_theta_full 0.992
_diffrn_measured_fraction_theta_max 0.957
_diffrn_radiation_monochromator graphite
_diffrn_radiation_source 'fine-focus sealed tube'
_diffrn_radiation_type MoK\a
_diffrn_radiation_wavelength 0.71073
_diffrn_reflns_av_R_equivalents 0.0735
_diffrn_reflns_av_sigmaI/netI 0.0852
_diffrn_reflns_limit_h_max 15
_diffrn_reflns_limit_h_min -15
_diffrn_reflns_limit_k_max 16
_diffrn_reflns_limit_k_min -11
_diffrn_reflns_limit_l_max 80
_diffrn_reflns_limit_l_min -73
_diffrn_reflns_number 59663
_diffrn_reflns_theta_full 25.00
_diffrn_reflns_theta_max 28.46
_diffrn_reflns_theta_min 1.73
_exptl_absorpt_coefficient_mu 0.067
_exptl_absorpt_correction_type none
_exptl_crystal_colour colourless
_exptl_crystal_density_diffrn 1.096
_exptl_crystal_density_method 'not measured'
_exptl_crystal_description block
_exptl_crystal_F_000 3140
_exptl_crystal_size_max 0.32
_exptl_crystal_size_mid 0.24
_exptl_crystal_size_min 0.19
_refine_diff_density_max 0.509
_refine_diff_density_min -0.345
_refine_diff_density_rms 0.045
_refine_ls_abs_structure_details 'Flack H D (1983), Acta Cryst. A39, 876-881'
_refine_ls_abs_structure_Flack 0.8(10)
_refine_ls_extinction_method none
_refine_ls_goodness_of_fit_ref 1.021
_refine_ls_hydrogen_treatment mixed
_refine_ls_matrix_type full
_refine_ls_number_parameters 981
_refine_ls_number_reflns 20232
_refine_ls_number_restraints 15
_refine_ls_restrained_S_all 1.021
_refine_ls_R_factor_all 0.1167
_refine_ls_R_factor_gt 0.0637
_refine_ls_shift/su_max 0.000
_refine_ls_shift/su_mean 0.000
_refine_ls_structure_factor_coef Fsqd
_refine_ls_weighting_details 'calc w=1/[\s^2^(Fo^2^)+(0.0778P)^2^+0.1969P] where P=(Fo^2^+2Fc^2^)/3'
_refine_ls_weighting_scheme calc
_refine_ls_wR_factor_gt 0.1384
_refine_ls_wR_factor_ref 0.1617
_reflns_number_gt 12441
_reflns_number_total 20232
_reflns_threshold_expression >2sigma(I)
_cod_data_source_file c5ce00600g2.cif
_cod_data_source_block 3H.2(Rac-2-BuOH)
_cod_depositor_comments 'Adding full bibliography for 7220370--7220375.cif.'
_cod_original_sg_symbol_H-M P212121
_cod_database_code 7220373

loop_
_symmetry_equiv_pos_as_xyz
'x, y, z'
'-x+1/2, -y, z+1/2'
'x+1/2, -y+1/2, -z'
'-x, y+1/2, -z+1/2'

loop_
_atom_site_label
_atom_site_type_symbol
_atom_site_fract_x
_atom_site_fract_y
_atom_site_fract_z
_atom_site_U_iso_or_equiv
_atom_site_adp_type
_atom_site_occupancy
_atom_site_symmetry_multiplicity
_atom_site_calc_flag
_atom_site_refinement_flags
_atom_site_disorder_assembly
_atom_site_disorder_group
O51 O 0.40557(14) 1.59919(15) 0.05955(3) 0.0343(4) Uani 1 1 d . . .
O32 O 0.21116(15) 0.63194(15) 0.08463(3) 0.0339(4) Uani 1 1 d . . .
C42 C 0.2986(2) 0.8978(2) 0.09417(5) 0.0352(6) Uani 1 1 d . . .
C50 C 0.4764(2) 1.4313(2) 0.07329(5) 0.0348(7) Uani 1 1 d . . .
C56 C 0.6123(2) 1.5629(2) 0.05436(5) 0.0298(6) Uani 1 1 d . . .
C41 C 0.2622(2) 0.8077(2) 0.09844(5) 0.0336(6) Uani 1 1 d . . .
C43 C 0.3382(2) 1.0092(2) 0.08980(5) 0.0330(6) Uani 1 1 d . . .
C32 C 0.2147(2) 0.6979(2) 0.10407(4) 0.0291(6) Uani 1 1 d . . .
C51 C 0.5051(2) 1.5480(2) 0.06892(5) 0.0299(6) Uani 1 1 d . . .
C52 C 0.5372(2) 1.6131(2) 0.08990(5) 0.0357(6) Uani 1 1 d . . .
H52A H 0.4873 1.6783 0.0920 0.043 Uiso 1 1 calc R . .
H52B H 0.5324 1.5647 0.1030 0.043 Uiso 1 1 calc R . .
C49 C 0.4458(2) 1.3378(2) 0.07690(5) 0.0379(7) Uani 1 1 d . . .
C57 C 0.6568(2) 1.6802(2) 0.06141(5) 0.0351(6) Uani 1 1 d . . .
C47 C 0.3432(3) 1.2027(2) 0.09943(5) 0.0462(8) Uani 1 1 d . . .
H47 H 0.3213 1.2612 0.1090 0.055 Uiso 1 1 calc R . .
C31 C 0.0927(2) 0.7079(2) 0.11390(5) 0.0352(6) Uani 1 1 d . . .
C46 C 0.4098(2) 1.2264(2) 0.08140(5) 0.0336(6) Uani 1 1 d . . .
C44 C 0.4054(2) 1.0318(2) 0.07193(5) 0.0419(7) Uani 1 1 d . . .
H44 H 0.4273 0.9730 0.0625 0.050 Uiso 1 1 calc R . .
C60 C 0.5922(2) 1.5437(3) 0.03015(5) 0.0407(7) Uani 1 1 d . . .
H60A H 0.6620 1.5581 0.0221 0.061 Uiso 1 1 calc R . .
H60B H 0.5329 1.5942 0.0250 0.061 Uiso 1 1 calc R . .
H60C H 0.5685 1.4665 0.0278 0.061 Uiso 1 1 calc R . .
C53 C 0.6591(2) 1.6495(2) 0.08569(5) 0.0391(7) Uani 1 1 d . . .
H53 H 0.6860 1.7107 0.0955 0.047 Uiso 1 1 calc R . .
C45 C 0.4412(2) 1.1393(2) 0.06770(5) 0.0420(7) Uani 1 1 d . . .
H45 H 0.4876 1.1537 0.0554 0.050 Uiso 1 1 calc R . .
C48 C 0.3084(3) 1.0955(2) 0.10362(5) 0.0447(8) Uani 1 1 d . . .
H48 H 0.2635 1.0805 0.1161 0.054 Uiso 1 1 calc R . .
C37 C 0.0841(2) 0.6012(3) 0.12838(5) 0.0453(7) Uani 1 1 d . . .
C33 C 0.2808(2) 0.6389(3) 0.12281(5) 0.0432(7) Uani 1 1 d . . .
H33A H 0.3081 0.5647 0.1181 0.052 Uiso 1 1 calc R . .
H33B H 0.3460 0.6843 0.1276 0.052 Uiso 1 1 calc R . .
C40 C 0.0030(2) 0.7292(3) 0.09711(6) 0.0493(8) Uani 1 1 d . . .
H40A H -0.0698 0.7397 0.1044 0.074 Uiso 1 1 calc R . .
H40B H -0.0018 0.6654 0.0872 0.074 Uiso 1 1 calc R . .
H40C H 0.0220 0.7962 0.0888 0.074 Uiso 1 1 calc R . .
C55 C 0.7033(2) 1.4872(2) 0.06436(5) 0.0378(7) Uani 1 1 d . . .
H55A H 0.7704 1.4830 0.0548 0.045 Uiso 1 1 calc R . .
H55B H 0.6738 1.4111 0.0668 0.045 Uiso 1 1 calc R . .
C58 C 0.5804(3) 1.7783(2) 0.05583(6) 0.0484(8) Uani 1 1 d . . .
H58A H 0.5051 1.7654 0.0619 0.073 Uiso 1 1 calc R . .
H58B H 0.5750 1.7859 0.0399 0.073 Uiso 1 1 calc R . .
H58C H 0.6120 1.8467 0.0621 0.073 Uiso 1 1 calc R . .
C36 C 0.0999(3) 0.7990(3) 0.13157(6) 0.0556(9) Uani 1 1 d . . .
H36A H 0.1373 0.8665 0.1258 0.067 Uiso 1 1 calc R . .
H36B H 0.0237 0.8193 0.1369 0.067 Uiso 1 1 calc R . .
C54 C 0.7325(2) 1.5441(2) 0.08635(5) 0.0435(7) Uani 1 1 d . . .
H54A H 0.7123 1.4961 0.0989 0.052 Uiso 1 1 calc R . .
H54B H 0.8137 1.5629 0.0872 0.052 Uiso 1 1 calc R . .
C34 C 0.1922(3) 0.6286(3) 0.14112(6) 0.0530(9) Uani 1 1 d . . .
H34 H 0.2118 0.5729 0.1527 0.064 Uiso 1 1 calc R . .
C59 C 0.7735(2) 1.7084(3) 0.05193(6) 0.0481(8) Uani 1 1 d . . .
H59A H 0.8012 1.7776 0.0585 0.072 Uiso 1 1 calc R . .
H59B H 0.7674 1.7177 0.0361 0.072 Uiso 1 1 calc R . .
H59C H 0.8262 1.6477 0.0552 0.072 Uiso 1 1 calc R . .
C39 C 0.0863(3) 0.4909(3) 0.11615(6) 0.0589(9) Uani 1 1 d . . .
H39A H 0.1515 0.4893 0.1063 0.088 Uiso 1 1 calc R . .
H39B H 0.0168 0.4830 0.1076 0.088 Uiso 1 1 calc R . .
H39C H 0.0919 0.4296 0.1266 0.088 Uiso 1 1 calc R . .
C38 C -0.0231(3) 0.5996(3) 0.14253(7) 0.0677(11) Uani 1 1 d . . .
H38A H -0.0896 0.5947 0.1331 0.102 Uiso 1 1 calc R . .
H38B H -0.0269 0.6681 0.1512 0.102 Uiso 1 1 calc R . .
H38C H -0.0210 0.5351 0.1523 0.102 Uiso 1 1 calc R . .
C35 C 0.1701(3) 0.7461(3) 0.14988(6) 0.0684(11) Uani 1 1 d . . .
H35A H 0.2415 0.7872 0.1522 0.082 Uiso 1 1 calc R . .
H35B H 0.1274 0.7438 0.1638 0.082 Uiso 1 1 calc R . .
O62 O 0.73369(15) 0.20499(15) 0.21563(3) 0.0363(4) Uani 1 1 d . . .
O82 O 0.91302(14) 1.15790(15) 0.18888(3) 0.0361(5) Uani 1 1 d . . .
C67 C 0.6207(2) 0.2441(2) 0.24899(5) 0.0327(6) Uani 1 1 d . . .
C77 C 0.9205(2) 0.7912(2) 0.21413(5) 0.0344(6) Uani 1 1 d . . .
C72 C 0.7687(2) 0.3756(2) 0.23315(5) 0.0345(6) Uani 1 1 d . . .
C73 C 0.8014(2) 0.4672(2) 0.22926(5) 0.0381(7) Uani 1 1 d . . .
C81 C 0.9882(2) 0.9931(2) 0.20337(5) 0.0355(7) Uani 1 1 d . . .
C80 C 0.9592(2) 0.9015(2) 0.20864(5) 0.0391(7) Uani 1 1 d . . .
C62 C 0.7358(2) 0.2575(2) 0.23675(4) 0.0309(6) Uani 1 1 d . . .
C74 C 0.8399(2) 0.5776(2) 0.22403(5) 0.0341(6) Uani 1 1 d . . .
C83 C 1.0685(2) 1.1762(2) 0.21585(5) 0.0396(7) Uani 1 1 d . . .
H83A H 1.0227 1.2431 0.2192 0.048 Uiso 1 1 calc R . .
H83B H 1.0752 1.1303 0.2292 0.048 Uiso 1 1 calc R . .
C63 C 0.8197(2) 0.1950(2) 0.25178(5) 0.0373(7) Uani 1 1 d . . .
H63A H 0.8527 0.1299 0.2442 0.045 Uiso 1 1 calc R . .
H63B H 0.8814 0.2449 0.2566 0.045 Uiso 1 1 calc R . .
C68 C 0.6346(2) 0.1266(2) 0.26015(5) 0.0374(7) Uani 1 1 d . . .
C82 C 1.0158(2) 1.1082(2) 0.19676(5) 0.0306(6) Uani 1 1 d . . .
C71 C 0.5192(2) 0.2617(3) 0.23473(6) 0.0467(8) Uani 1 1 d . . .
H71A H 0.4506 0.2571 0.2436 0.070 Uiso 1 1 calc R . .
H71B H 0.5171 0.2042 0.2234 0.070 Uiso 1 1 calc R . .
H71C H 0.5236 0.3353 0.2279 0.070 Uiso 1 1 calc R . .
C66 C 0.6271(3) 0.3214(2) 0.26914(5) 0.0461(8) Uani 1 1 d . . .
H66A H 0.6514 0.3973 0.2649 0.055 Uiso 1 1 calc R . .
H66B H 0.5532 0.3262 0.2766 0.055 Uiso 1 1 calc R . .
C87 C 1.1078(2) 1.1170(2) 0.17876(5) 0.0374(7) Uani 1 1 d . . .
C88 C 1.1601(2) 1.2342(2) 0.18310(6) 0.0443(8) Uani 1 1 d . . .
C75 C 0.9345(3) 0.5926(2) 0.21093(6) 0.0490(8) Uani 1 1 d . . .
H75 H 0.9730 0.5293 0.2054 0.059 Uiso 1 1 calc R . .
C76 C 0.9736(3) 0.6975(3) 0.20583(5) 0.0462(8) Uani 1 1 d . . .
H76 H 1.0374 0.7056 0.1966 0.055 Uiso 1 1 calc R . .
C64 C 0.7471(2) 0.1586(2) 0.27107(5) 0.0412(7) Uani 1 1 d . . .
H64 H 0.7812 0.0984 0.2802 0.049 Uiso 1 1 calc R . .
C78 C 0.8266(2) 0.7770(2) 0.22729(6) 0.0472(8) Uani 1 1 d . . .
H78 H 0.7884 0.8403 0.2329 0.057 Uiso 1 1 calc R . .
C84 C 1.1847(2) 1.2085(2) 0.20706(6) 0.0460(8) Uani 1 1 d . . .
H84 H 1.2215 1.2710 0.2152 0.055 Uiso 1 1 calc R . .
C79 C 0.7881(2) 0.6713(2) 0.23230(6) 0.0462(8) Uani 1 1 d . . .
H79 H 0.7246 0.6632 0.2416 0.055 Uiso 1 1 calc R . .
C65 C 0.7157(3) 0.2651(3) 0.28385(5) 0.0550(9) Uani 1 1 d . . .
H65A H 0.6835 0.2466 0.2983 0.066 Uiso 1 1 calc R . .
H65B H 0.7823 0.3137 0.2859 0.066 Uiso 1 1 calc R . .
C70 C 0.6426(3) 0.0278(2) 0.24447(6) 0.0478(8) Uani 1 1 d . . .
H70A H 0.6552 -0.0407 0.2528 0.072 Uiso 1 1 calc R . .
H70B H 0.7056 0.0394 0.2343 0.072 Uiso 1 1 calc R . .
H70C H 0.5721 0.0213 0.2362 0.072 Uiso 1 1 calc R . .
C91 C 1.0647(3) 1.0925(3) 0.15597(5) 0.0503(8) Uani 1 1 d . . .
H91A H 1.1269 1.0990 0.1455 0.075 Uiso 1 1 calc R . .
H91B H 1.0053 1.1458 0.1522 0.075 Uiso 1 1 calc R . .
H91C H 1.0340 1.0167 0.1555 0.075 Uiso 1 1 calc R . .
C86 C 1.2049(2) 1.0409(2) 0.18637(6) 0.0475(8) Uani 1 1 d . . .
H86A H 1.1762 0.9665 0.1906 0.057 Uiso 1 1 calc R . .
H86B H 1.2620 1.0318 0.1747 0.057 Uiso 1 1 calc R . .
C85 C 1.2552(2) 1.1015(3) 0.20614(6) 0.0567(9) Uani 1 1 d . . .
H85A H 1.3362 1.1182 0.2039 0.068 Uiso 1 1 calc R . .
H85B H 1.2464 1.0571 0.2197 0.068 Uiso 1 1 calc R . .
C69 C 0.5405(3) 0.0983(3) 0.27628(6) 0.0557(9) Uani 1 1 d . . .
H69A H 0.4712 0.0811 0.2682 0.084 Uiso 1 1 calc R . .
H69B H 0.5273 0.1620 0.2859 0.084 Uiso 1 1 calc R . .
H69C H 0.5627 0.0335 0.2850 0.084 Uiso 1 1 calc R . .
C89 C 1.0825(3) 1.3332(2) 0.17943(6) 0.0573(9) Uani 1 1 d . . .
H89A H 1.0143 1.3245 0.1883 0.086 Uiso 1 1 calc R . .
H89B H 1.0616 1.3371 0.1640 0.086 Uiso 1 1 calc R . .
H89C H 1.1216 1.4018 0.1836 0.086 Uiso 1 1 calc R . .
C90 C 1.2665(3) 1.2566(3) 0.16954(8) 0.0731(12) Uani 1 1 d . . .
H90A H 1.2462 1.2622 0.1541 0.110 Uiso 1 1 calc R . .
H90B H 1.3202 1.1954 0.1716 0.110 Uiso 1 1 calc R . .
H90C H 1.3011 1.3266 0.1743 0.110 Uiso 1 1 calc R . .
O21 O 0.27249(16) 0.49221(15) 0.02641(3) 0.0382(5) Uani 1 1 d . . .
C21 C 0.2462(2) 0.3811(2) 0.01913(5) 0.0310(6) Uani 1 1 d . . .
O2 O -0.28584(18) 0.11023(18) 0.16531(4) 0.0479(5) Uani 1 1 d . . .
C22 C 0.3587(2) 0.3214(2) 0.01423(5) 0.0354(6) Uani 1 1 d . . .
H22A H 0.4238 0.3708 0.0172 0.043 Uiso 1 1 calc R . .
H22B H 0.3665 0.2530 0.0231 0.043 Uiso 1 1 calc R . .
C20 C 0.1779(2) 0.3281(2) 0.03646(5) 0.0367(7) Uani 1 1 d . . .
C1 C -0.3130(2) -0.0827(2) 0.15182(4) 0.0333(6) Uani 1 1 d . . .
C27 C 0.2856(2) 0.3925(2) -0.01978(5) 0.0352(6) Uani 1 1 d . . .
C7 C -0.4339(2) -0.1008(3) 0.16117(5) 0.0400(7) Uani 1 1 d . . .
C16 C 0.0479(2) 0.2413(2) 0.06689(5) 0.0375(7) Uani 1 1 d . . .
C26 C 0.1855(2) 0.3793(2) -0.00349(5) 0.0316(6) Uani 1 1 d . . .
C2 C -0.3122(2) 0.0434(2) 0.14651(5) 0.0352(6) Uani 1 1 d . . .
C23 C 0.3504(2) 0.2932(2) -0.01016(5) 0.0376(7) Uani 1 1 d . . .
H23 H 0.4248 0.2788 -0.0173 0.045 Uiso 1 1 calc R . .
C19 C 0.1202(2) 0.2887(3) 0.05054(5) 0.0407(7) Uani 1 1 d . . .
C6 C -0.3216(2) -0.1429(3) 0.12975(5) 0.0422(7) Uani 1 1 d . . .
H6A H -0.3094 -0.2239 0.1315 0.051 Uiso 1 1 calc R . .
H6B H -0.2655 -0.1134 0.1193 0.051 Uiso 1 1 calc R . .
C10 C -0.2144(2) -0.1197(3) 0.16562(6) 0.0466(8) Uani 1 1 d . . .
H10A H -0.2191 -0.2002 0.1681 0.070 Uiso 1 1 calc R . .
H10B H -0.2162 -0.0807 0.1797 0.070 Uiso 1 1 calc R . .
H10C H -0.1438 -0.1022 0.1580 0.070 Uiso 1 1 calc R . .
C11 C -0.2326(2) 0.0759(2) 0.12911(5) 0.0395(7) Uani 1 1 d . . .
C13 C -0.0948(2) 0.1533(2) 0.09911(5) 0.0380(7) Uani 1 1 d . . .
C3 C -0.4374(2) 0.0656(2) 0.13964(5) 0.0418(7) Uani 1 1 d . . .
H3A H -0.4746 0.1180 0.1498 0.050 Uiso 1 1 calc R . .
H3B H -0.4417 0.0961 0.1246 0.050 Uiso 1 1 calc R . .
C8 C -0.4608(3) -0.0421(3) 0.18267(6) 0.0556(9) Uani 1 1 d . . .
H8A H -0.5396 -0.0562 0.1866 0.083 Uiso 1 1 calc R . .
H8B H -0.4489 0.0381 0.1810 0.083 Uiso 1 1 calc R . .
H8C H -0.4112 -0.0707 0.1942 0.083 Uiso 1 1 calc R . .
C25 C 0.1532(2) 0.2555(2) -0.00739(5) 0.0406(7) Uani 1 1 d . . .
H25A H 0.1173 0.2231 0.0058 0.049 Uiso 1 1 calc R . .
H25B H 0.1009 0.2483 -0.0199 0.049 Uiso 1 1 calc R . .
C4 C -0.4908(2) -0.0504(3) 0.14089(5) 0.0429(7) Uani 1 1 d . . .
H4 H -0.5751 -0.0498 0.1416 0.052 Uiso 1 1 calc R . .
C12 C -0.1683(2) 0.1086(3) 0.11541(5) 0.0423(7) Uani 1 1 d . . .
C17 C -0.0382(3) 0.3052(3) 0.07583(5) 0.0466(8) Uani 1 1 d . . .
H17 H -0.0484 0.3798 0.0711 0.056 Uiso 1 1 calc R . .
C9 C -0.4636(3) -0.2252(3) 0.16461(7) 0.0613(10) Uani 1 1 d . . .
H9A H -0.4207 -0.2544 0.1770 0.092 Uiso 1 1 calc R . .
H9B H -0.4443 -0.2673 0.1514 0.092 Uiso 1 1 calc R . .
H9C H -0.5445 -0.2325 0.1676 0.092 Uiso 1 1 calc R . .
C18 C -0.1093(3) 0.2616(3) 0.09152(5) 0.0467(8) Uani 1 1 d . . .
H18 H -0.1688 0.3060 0.0972 0.056 Uiso 1 1 calc R . .
C5 C -0.4426(2) -0.1184(3) 0.12197(5) 0.0478(8) Uani 1 1 d . . .
H5A H -0.4426 -0.0750 0.1082 0.057 Uiso 1 1 calc R . .
H5B H -0.4858 -0.1881 0.1197 0.057 Uiso 1 1 calc R . .
C28 C 0.2505(3) 0.3776(3) -0.04380(5) 0.0535(8) Uani 1 1 d . . .
H28A H 0.2033 0.4405 -0.0483 0.080 Uiso 1 1 calc R . .
H28B H 0.2079 0.3082 -0.0454 0.080 Uiso 1 1 calc R . .
H28C H 0.3181 0.3746 -0.0530 0.080 Uiso 1 1 calc R . .
C15 C 0.0618(3) 0.1341(3) 0.07441(6) 0.0528(9) Uani 1 1 d . . .
H15 H 0.1204 0.0894 0.0685 0.063 Uiso 1 1 calc R . .
C24 C 0.2665(2) 0.1977(3) -0.01229(6) 0.0473(8) Uani 1 1 d . . .
H24A H 0.2825 0.1380 -0.0016 0.057 Uiso 1 1 calc R . .
H24B H 0.2674 0.1657 -0.0272 0.057 Uiso 1 1 calc R . .
C29 C 0.3507(3) 0.5022(3) -0.01887(6) 0.0550(9) Uani 1 1 d . . .
H29A H 0.4145 0.4991 -0.0290 0.083 Uiso 1 1 calc R . .
H29B H 0.3789 0.5143 -0.0040 0.083 Uiso 1 1 calc R . .
H29C H 0.3006 0.5636 -0.0230 0.083 Uiso 1 1 calc R . .
C30 C 0.0871(3) 0.4586(3) -0.00538(6) 0.0515(8) Uani 1 1 d . . .
H30A H 0.1141 0.5353 -0.0038 0.077 Uiso 1 1 calc R . .
H30B H 0.0320 0.4423 0.0061 0.077 Uiso 1 1 calc R . .
H30C H 0.0514 0.4497 -0.0197 0.077 Uiso 1 1 calc R . .
C14 C -0.0074(3) 0.0905(3) 0.09025(6) 0.0536(9) Uani 1 1 d . . .
H14 H 0.0046 0.0165 0.0952 0.064 Uiso 1 1 calc R . .
O92 O 0.1043(5) 0.6351(4) 0.04340(9) 0.0496(14) Uiso 0.528(7) 1 d PD A 1
H92 H 0.1259 0.6323 0.0565 0.059 Uiso 0.528(7) 1 calc PR A 1
C92 C 0.0887(6) 0.7474(4) 0.03722(10) 0.071(2) Uiso 0.528(7) 1 d PD A 1
H92B H 0.0427 0.7879 0.0484 0.085 Uiso 0.528(7) 1 calc PR A 1
C93 C 0.2072(6) 0.7980(7) 0.03558(16) 0.090(3) Uiso 0.528(7) 1 d PD A 1
H93A H 0.2433 0.7904 0.0501 0.108 Uiso 0.528(7) 1 calc PR A 1
H93B H 0.2512 0.7516 0.0253 0.108 Uiso 0.528(7) 1 calc PR A 1
C95 C 0.0289(5) 0.7479(6) 0.01501(9) 0.058(2) Uiso 0.528(7) 1 d PD A 1
H95A H 0.0810 0.7215 0.0037 0.087 Uiso 0.528(7) 1 calc PR A 1
H95B H 0.0045 0.8238 0.0115 0.087 Uiso 0.528(7) 1 calc PR A 1
H95C H -0.0370 0.6987 0.0156 0.087 Uiso 0.528(7) 1 calc PR A 1
C99 C 0.1074(14) 0.8581(12) 0.0388(3) 0.149(6) Uiso 0.472(7) 1 d P A 2
H99A H 0.0279 0.8664 0.0347 0.223 Uiso 0.472(7) 1 calc PR A 2
H99B H 0.1514 0.9190 0.0324 0.223 Uiso 0.472(7) 1 calc PR A 2
H99C H 0.1145 0.8603 0.0547 0.223 Uiso 0.472(7) 1 calc PR A 2
C97 C 0.2724(6) 0.7824(7) 0.02729(16) 0.075(3) Uiso 0.472(7) 1 d PD A 2
H97A H 0.3093 0.7735 0.0417 0.091 Uiso 0.472(7) 1 calc PR A 2
H97B H 0.3000 0.7202 0.0181 0.091 Uiso 0.472(7) 1 calc PR A 2
O96 O 0.1378(5) 0.6550(4) 0.04193(10) 0.0501(17) Uiso 0.472(7) 1 d PD A 2
C96 C 0.1469(6) 0.7587(6) 0.03120(16) 0.082(3) Uiso 0.472(7) 1 d PD A 2
H96 H 0.1125 0.7482 0.0164 0.098 Uiso 0.472(7) 1 calc PR A 2
C94 C 0.2207(15) 0.9197(8) 0.0284(3) 0.182(7) Uiso 0.528(7) 1 d PD A 1
H94A H 0.2089 0.9253 0.0126 0.273 Uiso 0.528(7) 1 calc PR A 1
H94B H 0.2968 0.9456 0.0321 0.273 Uiso 0.528(7) 1 calc PR A 1
H94C H 0.1649 0.9658 0.0360 0.273 Uiso 0.528(7) 1 calc PR A 1
C98 C 0.3237(12) 0.8880(9) 0.0173(2) 0.135(5) Uiso 0.472(7) 1 d PD A 2
H98A H 0.3043 0.8920 0.0018 0.203 Uiso 0.472(7) 1 calc PR A 2
H98B H 0.4060 0.8859 0.0190 0.203 Uiso 0.472(7) 1 calc PR A 2
H98C H 0.2938 0.9536 0.0249 0.203 Uiso 0.472(7) 1 calc PR A 2
C108 C 0.5329(7) 0.4617(8) 0.16232(14) 0.112(4) Uiso 0.529(6) 1 d PD B 2
H10D H 0.4662 0.4615 0.1721 0.134 Uiso 0.529(6) 1 calc PR B 2
H10E H 0.5498 0.5399 0.1584 0.134 Uiso 0.529(6) 1 calc PR B 2
C107 C 0.7589(5) 0.4231(8) 0.16826(16) 0.094(3) Uiso 0.529(6) 1 d PD B 2
H10F H 0.8059 0.3938 0.1801 0.141 Uiso 0.529(6) 1 calc PR B 2
H10G H 0.7768 0.5018 0.1659 0.141 Uiso 0.529(6) 1 calc PR B 2
H10H H 0.7736 0.3810 0.1549 0.141 Uiso 0.529(6) 1 calc PR B 2
C104 C 0.6417(10) 0.5024(7) 0.1784(2) 0.110(4) Uiso 0.471(6) 1 d PD B 1
H10I H 0.5596 0.5040 0.1766 0.165 Uiso 0.471(6) 1 calc PR B 1
H10J H 0.6752 0.5656 0.1706 0.165 Uiso 0.471(6) 1 calc PR B 1
H10K H 0.6607 0.5072 0.1939 0.165 Uiso 0.471(6) 1 calc PR B 1
C106 C 0.6341(5) 0.4117(4) 0.17448(13) 0.065(2) Uiso 0.529(6) 1 d PD B 2
H106 H 0.6317 0.4544 0.1885 0.078 Uiso 0.529(6) 1 calc PR B 2
O100 O 0.6401(6) 0.3006(5) 0.17965(11) 0.053(2) Uiso 0.471(6) 1 d PD B 1
H100 H 0.6390 0.2460 0.1711 0.064 Uiso 0.471(6) 1 calc PR B 1
O105 O 0.6105(5) 0.3027(3) 0.18190(9) 0.0397(14) Uiso 0.529(6) 1 d PD B 2
C109 C 0.5055(9) 0.3960(8) 0.14151(14) 0.096(3) Uiso 0.529(6) 1 d PD B 2
H10L H 0.5758 0.3750 0.1342 0.144 Uiso 0.529(6) 1 calc PR B 2
H10M H 0.4600 0.4423 0.1317 0.144 Uiso 0.529(6) 1 calc PR B 2
H10N H 0.4632 0.3287 0.1453 0.144 Uiso 0.529(6) 1 calc PR B 2
C102 C 0.6931(9) 0.3837(12) 0.14401(11) 0.127(5) Uiso 0.471(6) 1 d PD B 1
H10O H 0.7369 0.4449 0.1372 0.153 Uiso 0.471(6) 1 calc PR B 1
H10P H 0.7232 0.3109 0.1391 0.153 Uiso 0.471(6) 1 calc PR B 1
C101 C 0.6883(7) 0.3934(5) 0.16896(11) 0.053(2) Uiso 0.471(6) 1 d PD B 1
H101 H 0.7692 0.3925 0.1736 0.064 Uiso 0.471(6) 1 calc PR B 1
C103 C 0.5661(9) 0.3948(10) 0.1398(2) 0.179(8) Uiso 0.471(6) 1 d PD B 1
H10Q H 0.5288 0.3240 0.1432 0.268 Uiso 0.471(6) 1 calc PR B 1
H10R H 0.5532 0.4138 0.1245 0.268 Uiso 0.471(6) 1 calc PR B 1
H10S H 0.5351 0.4535 0.1492 0.268 Uiso 0.471(6) 1 calc PR B 1
H62 H 0.6935 0.2510 0.2082 0.088(15) Uiso 1 1 d R . .
H51 H 0.3820 1.5493 0.0494 0.069(12) Uiso 1 1 d R . .
H82 H 0.8701 1.1754 0.1997 0.083(14) Uiso 1 1 d R . .
H2 H -0.2222 0.1100 0.1708 0.089(15) Uiso 1 1 d R . .
H32 H 0.2740 0.6409 0.0791 0.093(15) Uiso 1 1 d R . .
H21 H 0.2142 0.5301 0.0306 0.064(11) Uiso 1 1 d R . .

loop_
_atom_site_aniso_label
_atom_site_aniso_U_11
_atom_site_aniso_U_22
_atom_site_aniso_U_33
_atom_site_aniso_U_23
_atom_site_aniso_U_13
_atom_site_aniso_U_12
O51 0.0320(9) 0.0304(10) 0.0405(12) -0.0028(9) 0.0006(9) 0.0014(8)
O32 0.0355(9) 0.0313(10) 0.0349(11) -0.0069(8) 0.0048(9) -0.0041(8)
C42 0.0313(12) 0.0323(15) 0.0420(18) 0.0028(13) -0.0005(12) -0.0032(12)
C50 0.0352(13) 0.0330(16) 0.0361(18) -0.0017(13) 0.0031(12) -0.0046(12)
C56 0.0292(12) 0.0250(13) 0.0352(17) -0.0009(11) 0.0008(12) -0.0029(10)
C41 0.0301(12) 0.0346(15) 0.0359(17) -0.0003(13) 0.0011(12) -0.0008(12)
C43 0.0295(12) 0.0263(14) 0.0431(18) 0.0036(12) -0.0028(12) -0.0009(11)
C32 0.0327(12) 0.0266(13) 0.0281(15) 0.0016(11) 0.0036(12) -0.0046(11)
C51 0.0300(12) 0.0239(13) 0.0360(17) -0.0015(12) 0.0024(12) 0.0015(11)
C52 0.0395(13) 0.0317(14) 0.0358(18) -0.0052(13) 0.0018(13) -0.0047(12)
C49 0.0369(14) 0.0352(17) 0.0414(19) 0.0019(13) 0.0008(13) -0.0047(12)
C57 0.0349(13) 0.0281(14) 0.0425(18) -0.0010(13) 0.0026(13) -0.0079(11)
C47 0.0590(17) 0.0307(15) 0.049(2) -0.0041(14) 0.0175(16) -0.0090(14)
C31 0.0329(13) 0.0346(15) 0.0383(17) -0.0019(13) 0.0059(13) -0.0042(12)
C46 0.0327(12) 0.0269(14) 0.0413(18) 0.0021(12) -0.0004(13) -0.0048(11)
C44 0.0469(16) 0.0268(15) 0.052(2) -0.0025(13) 0.0129(15) 0.0009(12)
C60 0.0350(13) 0.0499(17) 0.0372(18) -0.0067(14) 0.0049(13) -0.0042(13)
C53 0.0400(14) 0.0354(15) 0.0420(19) -0.0090(13) -0.0006(14) -0.0085(12)
C45 0.0445(15) 0.0320(15) 0.050(2) 0.0052(14) 0.0128(14) -0.0011(13)
C48 0.0525(16) 0.0381(17) 0.0436(19) 0.0033(14) 0.0182(15) -0.0082(14)
C37 0.0466(15) 0.0452(18) 0.0439(19) 0.0080(15) 0.0071(15) -0.0142(14)
C33 0.0388(14) 0.0478(17) 0.0429(19) 0.0094(14) -0.0057(14) -0.0043(13)
C40 0.0323(13) 0.055(2) 0.060(2) 0.0052(17) 0.0054(15) 0.0035(14)
C55 0.0320(13) 0.0311(15) 0.050(2) -0.0044(13) -0.0035(13) 0.0011(11)
C58 0.0542(17) 0.0289(16) 0.062(2) -0.0020(15) -0.0011(17) -0.0054(13)
C36 0.0578(19) 0.054(2) 0.056(2) -0.0230(17) 0.0214(18) -0.0079(17)
C54 0.0395(14) 0.0433(17) 0.048(2) 0.0007(14) -0.0067(14) -0.0008(13)
C34 0.0513(17) 0.069(2) 0.0385(19) 0.0183(17) -0.0015(16) -0.0143(16)
C59 0.0393(15) 0.0444(17) 0.061(2) 0.0020(16) 0.0046(15) -0.0161(14)
C39 0.069(2) 0.0382(18) 0.070(3) 0.0125(17) 0.004(2) -0.0116(16)
C38 0.063(2) 0.079(3) 0.062(3) 0.009(2) 0.0228(19) -0.0220(19)
C35 0.066(2) 0.092(3) 0.047(2) -0.022(2) 0.0133(19) -0.029(2)
O62 0.0437(10) 0.0335(10) 0.0316(11) -0.0056(9) 0.0037(9) -0.0020(9)
O82 0.0295(9) 0.0397(11) 0.0390(12) 0.0065(9) 0.0029(9) 0.0053(8)
C67 0.0358(13) 0.0247(13) 0.0375(17) -0.0057(12) 0.0086(12) -0.0035(11)
C77 0.0366(13) 0.0312(15) 0.0355(17) 0.0089(13) -0.0096(13) -0.0088(12)
C72 0.0365(13) 0.0325(15) 0.0345(17) -0.0012(12) 0.0059(12) -0.0047(12)
C73 0.0416(14) 0.0358(17) 0.0369(18) -0.0008(13) 0.0063(14) -0.0057(13)
C81 0.0337(13) 0.0359(16) 0.0370(18) 0.0055(13) -0.0050(13) -0.0054(12)
C80 0.0376(14) 0.0343(16) 0.0452(19) 0.0103(14) -0.0090(13) -0.0107(12)
C62 0.0387(13) 0.0260(13) 0.0281(15) -0.0035(11) 0.0048(12) -0.0039(11)
C74 0.0377(13) 0.0282(15) 0.0364(17) 0.0045(12) -0.0001(13) -0.0080(12)
C83 0.0396(14) 0.0340(15) 0.0452(19) 0.0016(14) -0.0048(14) -0.0088(12)
C63 0.0404(14) 0.0365(15) 0.0349(17) -0.0014(13) -0.0002(13) -0.0050(12)
C68 0.0437(14) 0.0282(14) 0.0403(18) -0.0011(13) 0.0121(14) -0.0071(12)
C82 0.0289(12) 0.0258(13) 0.0370(17) 0.0022(12) -0.0021(12) -0.0022(11)
C71 0.0384(14) 0.0410(17) 0.061(2) -0.0008(16) 0.0098(15) 0.0010(13)
C66 0.0612(18) 0.0345(16) 0.0425(19) -0.0103(14) 0.0167(16) -0.0059(14)
C87 0.0341(13) 0.0308(14) 0.0472(19) 0.0030(13) 0.0069(13) -0.0004(12)
C88 0.0372(14) 0.0321(16) 0.064(2) 0.0063(15) 0.0139(15) -0.0066(12)
C75 0.0590(18) 0.0316(16) 0.056(2) -0.0072(15) 0.0163(17) -0.0088(14)
C76 0.0529(17) 0.0403(17) 0.045(2) -0.0061(15) 0.0119(15) -0.0168(15)
C64 0.0519(16) 0.0379(16) 0.0337(17) 0.0033(13) 0.0046(14) -0.0071(13)
C78 0.0450(15) 0.0315(16) 0.065(2) 0.0083(15) 0.0130(16) 0.0047(13)
C84 0.0369(14) 0.0381(16) 0.063(2) -0.0035(15) -0.0044(15) -0.0098(13)
C79 0.0380(14) 0.0365(17) 0.064(2) 0.0101(15) 0.0151(15) -0.0011(13)
C65 0.079(2) 0.0516(19) 0.0341(19) -0.0065(15) 0.0125(18) -0.0122(17)
C70 0.0555(17) 0.0266(15) 0.061(2) -0.0072(14) 0.0117(17) -0.0068(13)
C91 0.0481(16) 0.061(2) 0.041(2) -0.0039(16) 0.0180(15) -0.0013(15)
C86 0.0322(13) 0.0358(16) 0.074(2) 0.0007(16) 0.0012(15) 0.0053(12)
C85 0.0359(14) 0.0528(19) 0.081(3) -0.0038(18) -0.0118(17) 0.0007(14)
C69 0.0623(19) 0.0398(18) 0.065(2) 0.0018(17) 0.0298(18) -0.0127(15)
C89 0.071(2) 0.0314(17) 0.070(3) 0.0094(16) 0.015(2) -0.0021(15)
C90 0.057(2) 0.057(2) 0.106(3) 0.005(2) 0.035(2) -0.0155(18)
O21 0.0405(10) 0.0342(10) 0.0399(12) -0.0090(9) 0.0023(9) -0.0033(9)
C21 0.0266(11) 0.0293(14) 0.0371(16) -0.0009(12) 0.0011(12) -0.0049(11)
O2 0.0517(12) 0.0532(13) 0.0387(13) -0.0183(10) 0.0021(11) -0.0130(10)
C22 0.0295(12) 0.0358(15) 0.0410(18) -0.0022(13) -0.0001(13) 0.0032(11)
C20 0.0298(13) 0.0433(16) 0.0372(18) -0.0018(14) -0.0032(13) -0.0014(12)
C1 0.0342(13) 0.0387(16) 0.0270(16) -0.0036(12) 0.0007(12) -0.0014(11)
C27 0.0318(12) 0.0408(15) 0.0328(17) -0.0010(13) 0.0023(12) -0.0073(12)
C7 0.0348(13) 0.0450(17) 0.0402(19) 0.0026(14) 0.0037(13) -0.0079(13)
C16 0.0319(13) 0.0494(18) 0.0312(17) 0.0016(14) 0.0013(12) -0.0054(13)
C26 0.0252(11) 0.0358(15) 0.0339(16) -0.0020(12) -0.0004(11) 0.0007(11)
C2 0.0367(14) 0.0406(16) 0.0281(16) -0.0063(13) 0.0015(12) -0.0062(12)
C23 0.0267(12) 0.0444(16) 0.0416(18) -0.0114(14) 0.0036(12) -0.0010(12)
C19 0.0362(14) 0.0485(18) 0.0376(18) 0.0023(14) -0.0015(14) -0.0045(13)
C6 0.0469(16) 0.0437(17) 0.0360(18) -0.0086(14) -0.0008(14) -0.0047(13)
C10 0.0393(14) 0.0522(18) 0.048(2) 0.0003(16) -0.0067(15) -0.0013(14)
C11 0.0363(14) 0.0475(18) 0.0348(18) -0.0024(14) -0.0027(14) -0.0067(13)
C13 0.0364(14) 0.0495(18) 0.0281(16) 0.0004(13) -0.0004(13) -0.0072(13)
C3 0.0359(14) 0.0496(18) 0.0399(19) 0.0013(14) -0.0005(13) 0.0038(13)
C8 0.0485(17) 0.078(2) 0.040(2) -0.0012(18) 0.0119(16) -0.0103(17)
C25 0.0323(13) 0.0428(17) 0.0466(19) -0.0079(14) -0.0006(13) -0.0119(12)
C4 0.0299(13) 0.0544(18) 0.045(2) -0.0010(15) -0.0069(13) -0.0054(13)
C12 0.0413(15) 0.0496(18) 0.0360(18) 0.0031(15) -0.0033(14) -0.0082(14)
C17 0.0570(18) 0.0382(17) 0.044(2) 0.0010(15) 0.0149(16) -0.0050(15)
C9 0.0579(19) 0.059(2) 0.067(3) 0.0166(19) 0.0047(18) -0.0164(17)
C18 0.0564(17) 0.0417(18) 0.0420(19) -0.0037(15) 0.0197(16) 0.0006(15)
C5 0.0487(16) 0.056(2) 0.0387(19) -0.0062(16) -0.0082(15) -0.0074(15)
C28 0.0506(17) 0.071(2) 0.0385(19) 0.0021(17) 0.0015(15) -0.0087(17)
C15 0.0444(16) 0.063(2) 0.052(2) 0.0168(17) 0.0095(16) 0.0185(16)
C24 0.0450(15) 0.0384(16) 0.058(2) -0.0155(15) -0.0042(15) -0.0002(14)
C29 0.0623(19) 0.054(2) 0.049(2) 0.0084(16) 0.0077(18) -0.0214(16)
C30 0.0394(15) 0.068(2) 0.047(2) -0.0018(17) -0.0083(15) 0.0180(15)
C14 0.0482(17) 0.054(2) 0.059(2) 0.0249(17) 0.0063(17) 0.0084(15)

loop_
_atom_type_symbol
_atom_type_description
_atom_type_scat_dispersion_real
_atom_type_scat_dispersion_imag
_atom_type_scat_source
C C 0.0033 0.0016 'International Tables Vol C Tables 4.2.6.8 and 6.1.1.4'
H H 0.0000 0.0000 'International Tables Vol C Tables 4.2.6.8 and 6.1.1.4'
O O 0.0106 0.0060 'International Tables Vol C Tables 4.2.6.8 and 6.1.1.4'

loop_
_geom_angle_atom_site_label_1
_geom_angle_atom_site_label_2
_geom_angle_atom_site_label_3
_geom_angle
C51 O51 H51 104.0
C32 O32 H32 104.2
C41 C42 C43 176.9(3)
C49 C50 C51 175.8(3)
C60 C56 C55 114.1(2)
C60 C56 C51 114.3(2)
C55 C56 C51 106.0(2)
C60 C56 C57 117.3(2)
C55 C56 C57 100.7(2)
C51 C56 C57 102.7(2)
C42 C41 C32 178.4(3)
C44 C43 C48 119.0(2)
C44 C43 C42 121.1(3)
C48 C43 C42 119.9(3)
O32 C32 C41 108.2(2)
O32 C32 C33 112.0(2)
C41 C32 C33 112.8(2)
O32 C32 C31 109.5(2)
C41 C32 C31 111.9(2)
C33 C32 C31 102.4(2)
O51 C51 C50 106.8(2)
O51 C51 C52 108.3(2)
C50 C51 C52 112.8(2)
O51 C51 C56 112.8(2)
C50 C51 C56 113.7(2)
C52 C51 C56 102.4(2)
C53 C52 C51 103.7(2)
C53 C52 H52A 111.0
C51 C52 H52A 111.0
C53 C52 H52B 111.0
C51 C52 H52B 111.0
H52A C52 H52B 109.0
C50 C49 C46 179.5(4)
C58 C57 C53 114.4(2)
C58 C57 C59 106.2(2)
C53 C57 C59 113.8(2)
C58 C57 C56 115.7(2)
C53 C57 C56 93.3(2)
C59 C57 C56 113.4(2)
C48 C47 C46 120.7(3)
C48 C47 H47 119.7
C46 C47 H47 119.7
C40 C31 C36 113.5(3)
C40 C31 C37 118.8(2)
C36 C31 C37 100.8(2)
C40 C31 C32 113.7(2)
C36 C31 C32 105.8(2)
C37 C31 C32 102.4(2)
C47 C46 C45 118.6(2)
C47 C46 C49 121.0(3)
C45 C46 C49 120.4(3)
C43 C44 C45 120.6(3)
C43 C44 H44 119.7
C45 C44 H44 119.7
C56 C60 H60A 109.5
C56 C60 H60B 109.5
H60A C60 H60B 109.5
C56 C60 H60C 109.5
H60A C60 H60C 109.5
H60B C60 H60C 109.5
C52 C53 C57 102.5(2)
C52 C53 C54 107.1(2)
C57 C53 C54 103.5(2)
C52 C53 H53 114.2
C57 C53 H53 114.2
C54 C53 H53 114.2
C44 C45 C46 120.4(3)
C44 C45 H45 119.8
C46 C45 H45 119.8
C47 C48 C43 120.7(3)
C47 C48 H48 119.6
C43 C48 H48 119.6
C39 C37 C34 115.0(3)
C39 C37 C38 106.3(3)
C34 C37 C38 113.9(3)
C39 C37 C31 115.7(3)
C34 C37 C31 93.3(2)
C38 C37 C31 112.5(3)
C34 C33 C32 103.3(2)
C34 C33 H33A 111.1
C32 C33 H33A 111.1
C34 C33 H33B 111.1
C32 C33 H33B 111.1
H33A C33 H33B 109.1
C31 C40 H40A 109.5
C31 C40 H40B 109.5
H40A C40 H40B 109.5
C31 C40 H40C 109.5
H40A C40 H40C 109.5
H40B C40 H40C 109.5
C56 C55 C54 104.0(2)
C56 C55 H55A 111.0
C54 C55 H55A 111.0
C56 C55 H55B 111.0
C54 C55 H55B 111.0
H55A C55 H55B 109.0
C57 C58 H58A 109.5
C57 C58 H58B 109.5
H58A C58 H58B 109.5
C57 C58 H58C 109.5
H58A C58 H58C 109.5
H58B C58 H58C 109.5
C35 C36 C31 104.4(3)
C35 C36 H36A 110.9
C31 C36 H36A 110.9
C35 C36 H36B 110.9
C31 C36 H36B 110.9
H36A C36 H36B 108.9
C53 C54 C55 102.3(2)
C53 C54 H54A 111.3
C55 C54 H54A 111.3
C53 C54 H54B 111.3
C55 C54 H54B 111.3
H54A C54 H54B 109.2
C35 C34 C37 103.5(3)
C35 C34 C33 107.3(3)
C37 C34 C33 102.5(3)
C35 C34 H34 114.1
C37 C34 H34 114.1
C33 C34 H34 114.1
C57 C59 H59A 109.5
C57 C59 H59B 109.5
H59A C59 H59B 109.5
C57 C59 H59C 109.5
H59A C59 H59C 109.5
H59B C59 H59C 109.5
C37 C39 H39A 109.5
C37 C39 H39B 109.5
H39A C39 H39B 109.5
C37 C39 H39C 109.5
H39A C39 H39C 109.5
H39B C39 H39C 109.5
C37 C38 H38A 109.5
C37 C38 H38B 109.5
H38A C38 H38B 109.5
C37 C38 H38C 109.5
H38A C38 H38C 109.5
H38B C38 H38C 109.5
C34 C35 C36 102.6(3)
C34 C35 H35A 111.2
C36 C35 H35A 111.2
C34 C35 H35B 111.2
C36 C35 H35B 111.2
H35A C35 H35B 109.2
C62 O62 H62 101.8
C82 O82 H82 110.0
C71 C67 C66 114.7(2)
C71 C67 C62 113.9(2)
C66 C67 C62 106.1(2)
C71 C67 C68 117.5(2)
C66 C67 C68 100.8(2)
C62 C67 C68 102.1(2)
C78 C77 C76 118.6(2)
C78 C77 C80 120.3(3)
C76 C77 C80 121.0(3)
C73 C72 C62 175.1(3)
C72 C73 C74 178.6(3)
C80 C81 C82 176.1(3)
C81 C80 C77 177.3(3)
O62 C62 C72 106.8(2)
O62 C62 C63 109.4(2)
C72 C62 C63 112.4(2)
O62 C62 C67 111.7(2)
C72 C62 C67 113.5(2)
C63 C62 C67 103.0(2)
C79 C74 C75 117.7(2)
C79 C74 C73 122.0(2)
C75 C74 C73 120.3(3)
C84 C83 C82 103.3(2)
C84 C83 H83A 111.1
C82 C83 H83A 111.1
C84 C83 H83B 111.1
C82 C83 H83B 111.1
H83A C83 H83B 109.1
C64 C63 C62 103.6(2)
C64 C63 H63A 111.0
C62 C63 H63A 111.0
C64 C63 H63B 111.0
C62 C63 H63B 111.0
H63A C63 H63B 109.0
C69 C68 C70 106.2(2)
C69 C68 C64 114.0(3)
C70 C68 C64 114.4(2)
C69 C68 C67 113.8(2)
C70 C68 C67 115.4(3)
C64 C68 C67 93.1(2)
O82 C82 C81 107.0(2)
O82 C82 C87 109.1(2)
C81 C82 C87 114.4(2)
O82 C82 C83 111.9(2)
C81 C82 C83 112.0(2)
C87 C82 C83 102.4(2)
C67 C71 H71A 109.5
C67 C71 H71B 109.5
H71A C71 H71B 109.5
C67 C71 H71C 109.5
H71A C71 H71C 109.5
H71B C71 H71C 109.5
C65 C66 C67 103.7(2)
C65 C66 H66A 111.0
C67 C66 H66A 111.0
C65 C66 H66B 111.0
C67 C66 H66B 111.0
H66A C66 H66B 109.0
C91 C87 C86 114.5(3)
C91 C87 C82 113.8(2)
C86 C87 C82 105.6(2)
C91 C87 C88 117.8(3)
C86 C87 C88 100.8(2)
C82 C87 C88 102.7(2)
C89 C88 C84 114.5(3)
C89 C88 C90 106.3(3)
C84 C88 C90 113.5(3)
C89 C88 C87 116.1(2)
C84 C88 C87 93.3(2)
C90 C88 C87 113.1(3)
C76 C75 C74 121.4(3)
C76 C75 H75 119.3
C74 C75 H75 119.3
C75 C76 C77 120.4(3)
C75 C76 H76 119.8
C77 C76 H76 119.8
C63 C64 C68 103.0(2)
C63 C64 C65 106.9(2)
C68 C64 C65 102.6(3)
C63 C64 H64 114.3
C68 C64 H64 114.3
C65 C64 H64 114.3
C79 C78 C77 120.5(3)
C79 C78 H78 119.8
C77 C78 H78 119.8
C88 C84 C83 102.5(2)
C88 C84 C85 103.8(3)
C83 C84 C85 106.9(2)
C88 C84 H84 114.1
C83 C84 H84 114.1
C85 C84 H84 114.1
C74 C79 C78 121.4(3)
C74 C79 H79 119.3
C78 C79 H79 119.3
C66 C65 C64 103.4(3)
C66 C65 H65A 111.1
C64 C65 H65A 111.1
C66 C65 H65B 111.1
C64 C65 H65B 111.1
H65A C65 H65B 109.1
C68 C70 H70A 109.5
C68 C70 H70B 109.5
H70A C70 H70B 109.5
C68 C70 H70C 109.5
H70A C70 H70C 109.5
H70B C70 H70C 109.5
C87 C91 H91A 109.5
C87 C91 H91B 109.5
H91A C91 H91B 109.5
C87 C91 H91C 109.5
H91A C91 H91C 109.5
H91B C91 H91C 109.5
C85 C86 C87 104.3(2)
C85 C86 H86A 110.9
C87 C86 H86A 110.9
C85 C86 H86B 110.9
C87 C86 H86B 110.9
H86A C86 H86B 108.9
C86 C85 C84 102.4(2)
C86 C85 H85A 111.3
C84 C85 H85A 111.3
C86 C85 H85B 111.3
C84 C85 H85B 111.3
H85A C85 H85B 109.2
C68 C69 H69A 109.5
C68 C69 H69B 109.5
H69A C69 H69B 109.5
C68 C69 H69C 109.5
H69A C69 H69C 109.5
H69B C69 H69C 109.5
C88 C89 H89A 109.5
C88 C89 H89B 109.5
H89A C89 H89B 109.5
C88 C89 H89C 109.5
H89A C89 H89C 109.5
H89B C89 H89C 109.5
C88 C90 H90A 109.5
C88 C90 H90B 109.5
H90A C90 H90B 109.5
C88 C90 H90C 109.5
H90A C90 H90C 109.5
H90B C90 H90C 109.5
C21 O21 H21 114.0
O21 C21 C20 107.2(2)
O21 C21 C22 107.72(19)
C20 C21 C22 114.3(2)
O21 C21 C26 112.8(2)
C20 C21 C26 112.2(2)
C22 C21 C26 102.7(2)
C2 O2 H2 121.4
C23 C22 C21 103.7(2)
C23 C22 H22A 111.0
C21 C22 H22A 111.0
C23 C22 H22B 111.0
C21 C22 H22B 111.0
H22A C22 H22B 109.0
C19 C20 C21 177.5(3)
C10 C1 C6 113.9(2)
C10 C1 C2 113.6(2)
C6 C1 C2 106.0(2)
C10 C1 C7 117.8(2)
C6 C1 C7 101.3(2)
C2 C1 C7 102.6(2)
C29 C27 C23 113.7(2)
C29 C27 C28 105.8(2)
C23 C27 C28 114.3(2)
C29 C27 C26 116.7(2)
C23 C27 C26 93.2(2)
C28 C27 C26 113.2(2)
C8 C7 C4 115.0(3)
C8 C7 C9 106.3(3)
C4 C7 C9 113.0(3)
C8 C7 C1 116.4(2)
C4 C7 C1 93.0(2)
C9 C7 C1 113.1(3)
C15 C16 C17 118.1(3)
C15 C16 C19 122.2(3)
C17 C16 C19 119.6(3)
C30 C26 C25 113.7(2)
C30 C26 C27 118.3(2)
C25 C26 C27 100.7(2)
C30 C26 C21 114.5(2)
C25 C26 C21 105.3(2)
C27 C26 C21 102.41(19)
O2 C2 C11 106.9(2)
O2 C2 C1 112.3(2)
C11 C2 C1 114.5(2)
O2 C2 C3 109.0(2)
C11 C2 C3 111.5(2)
C1 C2 C3 102.6(2)
C24 C23 C22 106.9(2)
C24 C23 C27 103.1(2)
C22 C23 C27 103.5(2)
C24 C23 H23 114.1
C22 C23 H23 114.1
C27 C23 H23 114.1
C20 C19 C16 178.1(3)
C1 C6 C5 104.1(2)
C1 C6 H6A 110.9
C5 C6 H6A 110.9
C1 C6 H6B 110.9
C5 C6 H6B 110.9
H6A C6 H6B 108.9
C1 C10 H10A 109.5
C1 C10 H10B 109.5
H10A C10 H10B 109.5
C1 C10 H10C 109.5
H10A C10 H10C 109.5
H10B C10 H10C 109.5
C12 C11 C2 176.2(3)
C14 C13 C18 118.0(3)
C14 C13 C12 121.5(3)
C18 C13 C12 120.5(3)
C4 C3 C2 102.9(2)
C4 C3 H3A 111.2
C2 C3 H3A 111.2
C4 C3 H3B 111.2
C2 C3 H3B 111.2
H3A C3 H3B 109.1
C7 C8 H8A 109.5
C7 C8 H8B 109.5
H8A C8 H8B 109.5
C7 C8 H8C 109.5
H8A C8 H8C 109.5
H8B C8 H8C 109.5
C24 C25 C26 104.3(2)
C24 C25 H25A 110.9
C26 C25 H25A 110.9
C24 C25 H25B 110.9
C26 C25 H25B 110.9
H25A C25 H25B 108.9
C5 C4 C3 107.1(3)
C5 C4 C7 103.7(2)
C3 C4 C7 102.5(2)
C5 C4 H4 114.1
C3 C4 H4 114.1
C7 C4 H4 114.1
C11 C12 C13 176.9(3)
C18 C17 C16 120.9(3)
C18 C17 H17 119.6
C16 C17 H17 119.6
C7 C9 H9A 109.5
C7 C9 H9B 109.5
H9A C9 H9B 109.5
C7 C9 H9C 109.5
H9A C9 H9C 109.5
H9B C9 H9C 109.5
C17 C18 C13 120.7(3)
C17 C18 H18 119.6
C13 C18 H18 119.6
C4 C5 C6 102.5(2)
C4 C5 H5A 111.3
C6 C5 H5A 111.3
C4 C5 H5B 111.3
C6 C5 H5B 111.3
H5A C5 H5B 109.2
C27 C28 H28A 109.5
C27 C28 H28B 109.5
H28A C28 H28B 109.5
C27 C28 H28C 109.5
H28A C28 H28C 109.5
H28B C28 H28C 109.5
C14 C15 C16 121.5(3)
C14 C15 H15 119.3
C16 C15 H15 119.3
C23 C24 C25 102.2(2)
C23 C24 H24A 111.3
C25 C24 H24A 111.3
C23 C24 H24B 111.3
C25 C24 H24B 111.3
H24A C24 H24B 109.2
C27 C29 H29A 109.5
C27 C29 H29B 109.5
H29A C29 H29B 109.5
C27 C29 H29C 109.5
H29A C29 H29C 109.5
H29B C29 H29C 109.5
C26 C30 H30A 109.5
C26 C30 H30B 109.5
H30A C30 H30B 109.5
C26 C30 H30C 109.5
H30A C30 H30C 109.5
H30B C30 H30C 109.5
C15 C14 C13 120.8(3)
C15 C14 H14 119.6
C13 C14 H14 119.6
O92 C92 C95 107.5(5)
O92 C92 C93 106.0(5)
C95 C92 C93 111.3(6)
O92 C92 H92B 110.6
C95 C92 H92B 110.6
C93 C92 H92B 110.6
C94 C93 C92 119.4(9)
C94 C93 H93A 107.5
C92 C93 H93A 107.5
C94 C93 H93B 107.5
C92 C93 H93B 107.5
H93A C93 H93B 107.0
C96 C99 H99A 109.5
C96 C99 H99B 109.5
H99A C99 H99B 109.5
C96 C99 H99C 109.5
H99A C99 H99C 109.5
H99B C99 H99C 109.5
C98 C97 C96 126.9(8)
C98 C97 H97A 105.6
C96 C97 H97A 105.6
C98 C97 H97B 105.6
C96 C97 H97B 105.6
H97A C97 H97B 106.1
C99 C96 O96 125.9(10)
C99 C96 C97 102.9(9)
O96 C96 C97 108.1(6)
C99 C96 H96 106.1
O96 C96 H96 106.1
C97 C96 H96 106.1
C97 C98 H98A 109.5
C97 C98 H98B 109.5
H98A C98 H98B 109.5
C97 C98 H98C 109.5
H98A C98 H98C 109.5
H98B C98 H98C 109.5
C109 C108 C106 111.6(7)
C109 C108 H10D 109.3
C106 C108 H10D 109.3
C109 C108 H10E 109.3
C106 C108 H10E 109.3
H10D C108 H10E 108.0
C106 C107 H10F 109.5
C106 C107 H10G 109.5
H10F C107 H10G 109.5
C106 C107 H10H 109.5
H10F C107 H10H 109.5
H10G C107 H10H 109.5
O105 C106 C107 110.7(6)
O105 C106 C108 111.4(6)
C107 C106 C108 126.8(7)
O105 C106 H106 101.2
C107 C106 H106 101.2
C108 C106 H106 101.2
C108 C109 H10L 109.5
C108 C109 H10M 109.5
H10L C109 H10M 109.5
C108 C109 H10N 109.5
H10L C109 H10N 109.5
H10M C109 H10N 109.5
C103 C102 C101 97.0(8)
C103 C102 H10O 112.4
C101 C102 H10O 112.4
C103 C102 H10P 112.4
C101 C102 H10P 112.4
H10O C102 H10P 109.9
O100 C101 C104 110.7(7)
O100 C101 C102 114.6(7)
C104 C101 C102 116.9(8)
O100 C101 H101 104.3
C104 C101 H101 104.3
C102 C101 H101 104.3

loop_
_geom_bond_atom_site_label_1
_geom_bond_atom_site_label_2
_geom_bond_distance
O51 C51 1.448(3)
O51 H51 0.9066
O32 C32 1.431(3)
O32 H32 0.8264
C42 C41 1.194(4)
C42 C43 1.444(4)
C50 C49 1.200(4)
C50 C51 1.468(4)
C56 C60 1.519(4)
C56 C55 1.538(4)
C56 C51 1.563(4)
C56 C57 1.565(4)
C41 C32 1.474(4)
C43 C44 1.381(4)
C43 C48 1.384(4)
C32 C33 1.560(4)
C32 C31 1.572(3)
C51 C52 1.552(4)
C52 C53 1.532(4)
C52 H52A 0.9900
C52 H52B 0.9900
C49 C46 1.432(4)
C57 C58 1.525(4)
C57 C53 1.532(4)
C57 C59 1.538(4)
C47 C48 1.377(4)
C47 C46 1.386(4)
C47 H47 0.9500
C31 C40 1.501(4)
C31 C36 1.541(4)
C31 C37 1.563(4)
C46 C45 1.392(4)
C44 C45 1.383(4)
C44 H44 0.9500
C60 H60A 0.9800
C60 H60B 0.9800
C60 H60C 0.9800
C53 C54 1.537(4)
C53 H53 1.0000
C45 H45 0.9500
C48 H48 0.9500
C37 C39 1.521(5)
C37 C34 1.536(4)
C37 C38 1.538(4)
C33 C34 1.541(4)
C33 H33A 0.9900
C33 H33B 0.9900
C40 H40A 0.9800
C40 H40B 0.9800
C40 H40C 0.9800
C55 C54 1.549(4)
C55 H55A 0.9900
C55 H55B 0.9900
C58 H58A 0.9800
C58 H58B 0.9800
C58 H58C 0.9800
C36 C35 1.534(5)
C36 H36A 0.9900
C36 H36B 0.9900
C54 H54A 0.9900
C54 H54B 0.9900
C34 C35 1.533(5)
C34 H34 1.0000
C59 H59A 0.9800
C59 H59B 0.9800
C59 H59C 0.9800
C39 H39A 0.9800
C39 H39B 0.9800
C39 H39C 0.9800
C38 H38A 0.9800
C38 H38B 0.9800
C38 H38C 0.9800
C35 H35A 0.9900
C35 H35B 0.9900
O62 C62 1.439(3)
O62 H62 0.8611
O82 C82 1.440(3)
O82 H82 0.8623
C67 C71 1.502(4)
C67 C66 1.546(4)
C67 C62 1.565(4)
C67 C68 1.577(4)
C77 C78 1.384(4)
C77 C76 1.386(4)
C77 C80 1.442(4)
C72 C73 1.191(4)
C72 C62 1.488(4)
C73 C74 1.438(4)
C81 C80 1.198(4)
C81 C82 1.477(4)
C62 C63 1.550(4)
C74 C79 1.380(4)
C74 C75 1.390(4)
C83 C84 1.529(4)
C83 C82 1.557(4)
C83 H83A 0.9900
C83 H83B 0.9900
C63 C64 1.526(4)
C63 H63A 0.9900
C63 H63B 0.9900
C68 C69 1.528(4)
C68 C70 1.530(4)
C68 C64 1.540(4)
C82 C87 1.555(4)
C71 H71A 0.9800
C71 H71B 0.9800
C71 H71C 0.9800
C66 C65 1.540(5)
C66 H66A 0.9900
C66 H66B 0.9900
C87 C91 1.515(4)
C87 C86 1.542(4)
C87 C88 1.561(4)
C88 C89 1.520(4)
C88 C84 1.528(5)
C88 C90 1.534(4)
C75 C76 1.378(4)
C75 H75 0.9500
C76 H76 0.9500
C64 C65 1.545(4)
C64 H64 1.0000
C78 C79 1.384(4)
C78 H78 0.9500
C84 C85 1.535(4)
C84 H84 1.0000
C79 H79 0.9500
C65 H65A 0.9900
C65 H65B 0.9900
C70 H70A 0.9800
C70 H70B 0.9800
C70 H70C 0.9800
C91 H91A 0.9800
C91 H91B 0.9800
C91 H91C 0.9800
C86 C85 1.533(5)
C86 H86A 0.9900
C86 H86B 0.9900
C85 H85A 0.9900
C85 H85B 0.9900
C69 H69A 0.9800
C69 H69B 0.9800
C69 H69C 0.9800
C89 H89A 0.9800
C89 H89B 0.9800
C89 H89C 0.9800
C90 H90A 0.9800
C90 H90B 0.9800
C90 H90C 0.9800
O21 C21 1.441(3)
O21 H21 0.8661
C21 C20 1.479(4)
C21 C22 1.544(3)
C21 C26 1.561(4)
O2 C2 1.438(3)
O2 H2 0.8257
C22 C23 1.534(4)
C22 H22A 0.9900
C22 H22B 0.9900
C20 C19 1.199(4)
C1 C10 1.509(4)
C1 C6 1.536(4)
C1 C2 1.549(4)
C1 C7 1.559(4)
C27 C29 1.529(4)
C27 C23 1.536(4)
C27 C28 1.539(4)
C27 C26 1.558(4)
C7 C8 1.527(5)
C7 C4 1.537(4)
C7 C9 1.549(5)
C16 C15 1.377(4)
C16 C17 1.390(4)
C16 C19 1.435(4)
C26 C30 1.510(4)
C26 C25 1.554(4)
C2 C11 1.477(4)
C2 C3 1.565(4)
C23 C24 1.524(4)
C23 H23 1.0000
C6 C5 1.540(4)
C6 H6A 0.9900
C6 H6B 0.9900
C10 H10A 0.9800
C10 H10B 0.9800
C10 H10C 0.9800
C11 C12 1.199(4)
C13 C14 1.392(4)
C13 C18 1.392(4)
C13 C12 1.430(4)
C3 C4 1.533(4)
C3 H3A 0.9900
C3 H3B 0.9900
C8 H8A 0.9800
C8 H8B 0.9800
C8 H8C 0.9800
C25 C24 1.541(4)
C25 H25A 0.9900
C25 H25B 0.9900
C4 C5 1.529(4)
C4 H4 1.0000
C17 C18 1.381(4)
C17 H17 0.9500
C9 H9A 0.9800
C9 H9B 0.9800
C9 H9C 0.9800
C18 H18 0.9500
C5 H5A 0.9900
C5 H5B 0.9900
C28 H28A 0.9800
C28 H28B 0.9800
C28 H28C 0.9800
C15 C14 1.374(5)
C15 H15 0.9500
C24 H24A 0.9900
C24 H24B 0.9900
C29 H29A 0.9800
C29 H29B 0.9800
C29 H29C 0.9800
C30 H30A 0.9800
C30 H30B 0.9800
C30 H30C 0.9800
C14 H14 0.9500
O92 C92 1.4132(10)
O92 H92 0.8400
C92 C95 1.5333(10)
C92 C93 1.5345(10)
C92 H92B 1.0000
C93 C94 1.5340(10)
C93 H93A 0.9900
C93 H93B 0.9900
C95 H95A 0.9800
C95 H95B 0.9800
C95 H95C 0.9800
C99 C96 1.365(15)
C99 H99A 0.9800
C99 H99B 0.9800
C99 H99C 0.9800
C97 C98 1.5331(10)
C97 C96 1.5335(10)
C97 H97A 0.9900
C97 H97B 0.9900
O96 C96 1.4125(10)
C96 H96 1.0000
C94 H94A 0.9800
C94 H94B 0.9800
C94 H94C 0.9800
C98 H98A 0.9800
C98 H98B 0.9800
C98 H98C 0.9800
C108 C109 1.5335(10)
C108 C106 1.5340(10)
C108 H10D 0.9900
C108 H10E 0.9900
C107 C106 1.5338(10)
C107 H10F 0.9800
C107 H10G 0.9800
C107 H10H 0.9800
C104 C101 1.5334(10)
C104 H10I 0.9800
C104 H10J 0.9800
C104 H10K 0.9800
C106 O105 1.4136(10)
C106 H106 1.0000
O100 C101 1.4135(10)
O100 H100 0.8400
C109 H10L 0.9800
C109 H10M 0.9800
C109 H10N 0.9800
C102 C103 1.5334(10)
C102 C101 1.5336(10)
C102 H10O 0.9900
C102 H10P 0.9900
C101 H101 1.0000
C103 H10Q 0.9800
C103 H10R 0.9800
C103 H10S 0.9800

loop_
_geom_hbond_atom_site_label_D
_geom_hbond_atom_site_label_H
_geom_hbond_atom_site_label_A
_geom_hbond_distance_DH
_geom_hbond_distance_HA
_geom_hbond_distance_DA
_geom_hbond_angle_DHA
_geom_hbond_site_symmetry_A
O2 H2 O82 0.83 2.03 2.823(3) 160.3 1_445
O21 H21 O92 0.87 1.98 2.829(5) 168.3 .
O32 H32 O51 0.83 2.03 2.797(3) 154.8 1_545
O51 H51 O21 0.91 2.03 2.874(3) 153.3 1_565
O62 H62 O100 0.86 1.95 2.721(7) 148.3 .
O82 H82 O62 0.86 1.92 2.743(3) 158.7 1_565
O92 H92 O32 0.84 2.00 2.825(6) 167.2 .
O100 H100 O2 0.84 1.89 2.602(7) 141.5 1_655
